data_1518364
loop_
_publ_author_name
'Kim, Sung Kuk'
'Lynch, Vincent M.'
'Hay, Benjamin P.'
'Kim, Jong Seung'
'Sessler, Jonathan L.'

_publ_section_title
;
 Ion pair-induced conformational motion in calix[4]arene-strapped
 calix[4]pyrroles
;
_journal_issue 2
_journal_name_full 'Chem. Sci.'
_journal_page_first 1404
_journal_paper_doi 10.1039/C4SC03272A
_journal_volume 6
_journal_year 2015
_chemical_formula_moiety 'C70 H68 N4 O6, C8 H20 N 1+, F 1-, 3 C H2 Cl2'
_chemical_formula_sum 'C81 H94 Cl6 F N5 O6'
_chemical_formula_weight 1465.31
_chemical_name_systematic ksk1615
_space_group_IT_number 14
_symmetry_cell_setting monoclinic
_symmetry_space_group_name_Hall '-P 2yn'
_symmetry_space_group_name_H-M 'P 1 21/n 1'
_atom_sites_solution_hydrogens geom
_atom_sites_solution_primary direct
_atom_sites_solution_secondary difmap
_audit_block_doi 10.5517/cc13dwgv
_audit_creation_method SHELXL-97
_audit_update_record
;
2014-09-21 deposited with the CCDC.
2014-12-02 downloaded from the CCDC.
;
_cell_angle_alpha 90.00
_cell_angle_beta 105.284(3)
_cell_angle_gamma 90.00
_cell_formula_units_Z 4
_cell_length_a 18.1082(15)
_cell_length_b 20.262(2)
_cell_length_c 21.408(3)
_cell_measurement_reflns_used 107393
_cell_measurement_temperature 153(2)
_cell_measurement_theta_max 27.5
_cell_measurement_theta_min 3.0
_cell_volume 7577.0(14)
_computing_cell_refinement 'CrystalClear (Rigaku Inc., 2008)'
_computing_data_collection 'CrystalClear (Rigaku Inc., 2008)'
_computing_data_reduction 'CrystalClear (Rigaku Inc., 2008)'
_computing_molecular_graphics 'XP SHELXTL/PC, Siemens Analytical'
_computing_structure_refinement 'XL SHELXTL/PC, Siemens Analytical'
_computing_structure_solution
;

SIR97 - Altomare A., Burla M.C., Camalli M., Cascarano G.L., Giacovazzo C., 
Guagliardi A., Moliterni A.G.G., Polidori G.,Spagna R.
;
_diffrn_ambient_temperature 153(2)
_diffrn_measured_fraction_theta_full 0.997
_diffrn_measured_fraction_theta_max 0.997
_diffrn_measurement_device_type 'Rigaku SCX-Mini With Mercury 2 CCD'
_diffrn_measurement_method \w-scans
_diffrn_radiation_monochromator graphite
_diffrn_radiation_source 'fine-focus sealed tube'
_diffrn_radiation_type MoK\a
_diffrn_radiation_wavelength 0.71075
_diffrn_reflns_av_R_equivalents 0.0000
_diffrn_reflns_av_sigmaI/netI 0.0500
_diffrn_reflns_limit_h_max 22
_diffrn_reflns_limit_h_min -23
_diffrn_reflns_limit_k_max 26
_diffrn_reflns_limit_k_min 0
_diffrn_reflns_limit_l_max 27
_diffrn_reflns_limit_l_min 0
_diffrn_reflns_number 17344
_diffrn_reflns_theta_full 27.49
_diffrn_reflns_theta_max 27.49
_diffrn_reflns_theta_min 3.04
_exptl_absorpt_coefficient_mu 0.285
_exptl_absorpt_correction_T_max 1.00
_exptl_absorpt_correction_T_min 0.786
_exptl_absorpt_correction_type multi-scan
_exptl_absorpt_process_details
;
Abscor. T. Higashi (2001). The Rigaku Corporation, Tokyo, Japan.
;
_exptl_crystal_colour colorless
_exptl_crystal_density_diffrn 1.285
_exptl_crystal_density_method 'not measured'
_exptl_crystal_description prisms
_exptl_crystal_F_000 3096
_exptl_crystal_size_max 0.36
_exptl_crystal_size_mid 0.34
_exptl_crystal_size_min 0.24
_platon_squeeze_details
;
;
_refine_diff_density_max 0.663
_refine_diff_density_min -0.994
_refine_diff_density_rms 0.065
_refine_ls_extinction_method none
_refine_ls_goodness_of_fit_ref 1.390
_refine_ls_hydrogen_treatment constr
_refine_ls_matrix_type full
_refine_ls_number_parameters 897
_refine_ls_number_reflns 17344
_refine_ls_number_restraints 59
_refine_ls_restrained_S_all 1.390
_refine_ls_R_factor_all 0.1056
_refine_ls_R_factor_gt 0.0738
_refine_ls_shift/su_max 0.054
_refine_ls_shift/su_mean 0.000
_refine_ls_structure_factor_coef Fsqd
_refine_ls_weighting_details 'calc w=1/[\s^2^(Fo^2^)+(0.0528P)^2^+2.9759P] where P=(Fo^2^+2Fc^2^)/3'
_refine_ls_weighting_scheme calc
_refine_ls_wR_factor_gt 0.1694
_refine_ls_wR_factor_ref 0.1789
_reflns_number_gt 11861
_reflns_number_total 17344
_reflns_threshold_expression >2sigma(I)
_cod_data_source_file c4sc03272a2.cif
_cod_data_source_block shelxl
_cod_depositor_comments
;
The following automatic conversions were performed:

'_symmetry_cell_setting' value 'Monoclinic' changed to 'monoclinic'
according to
/usr/data/users/saulius/crontab/automatic-downloads/rss-feeds/RSC/lib/dictionaries/cif_core.dic
dictionary named 'cif_core.dic' version 2.4.2 from 2011-04-26.

Automatic conversion script
Id: cif_fix_values 2935 2014-11-11 08:27:57Z andrius 

 Adding full bibliography for 1518360--1518368.cif.
;
_cod_original_sg_symbol_H-M P21/n
_cod_database_code 1518364

loop_
_symmetry_equiv_pos_as_xyz
'x, y, z'
'-x+1/2, y+1/2, -z+1/2'
'-x, -y, -z'
'x-1/2, -y-1/2, z-1/2'

loop_
_atom_site_label
_atom_site_type_symbol
_atom_site_fract_x
_atom_site_fract_y
_atom_site_fract_z
_atom_site_U_iso_or_equiv
_atom_site_adp_type
_atom_site_occupancy
_atom_site_symmetry_multiplicity
_atom_site_calc_flag
_atom_site_refinement_flags
_atom_site_disorder_assembly
_atom_site_disorder_group
C1 C 0.82240(13) 0.20396(13) 0.28394(12) 0.0275(6) Uani 1 1 d . . .
C2 C 0.87170(15) 0.15074(14) 0.29486(13) 0.0337(6) Uani 1 1 d . . .
H2 H 0.9065 0.1395 0.2702 0.040 Uiso 1 1 calc R . .
C3 C 0.86119(15) 0.11581(14) 0.34944(13) 0.0341(6) Uani 1 1 d . . .
H3 H 0.8876 0.0770 0.3677 0.041 Uiso 1 1 calc R . .
C4 C 0.80613(14) 0.14820(12) 0.37094(12) 0.0266(5) Uani 1 1 d . . .
C5 C 0.77137(14) 0.13394(13) 0.42728(13) 0.0295(6) Uani 1 1 d . . .
C6 C 0.79823(14) 0.18393(13) 0.48123(12) 0.0283(6) Uani 1 1 d . . .
C7 C 0.84284(16) 0.17775(14) 0.54353(13) 0.0355(6) Uani 1 1 d . . .
H7 H 0.8677 0.1386 0.5627 0.043 Uiso 1 1 calc R . .
C8 C 0.84537(16) 0.23986(14) 0.57432(13) 0.0360(6) Uani 1 1 d . . .
H8 H 0.8723 0.2497 0.6177 0.043 Uiso 1 1 calc R . .
C9 C 0.80208(14) 0.28339(13) 0.53046(12) 0.0283(6) Uani 1 1 d . . .
C10 C 0.77519(15) 0.35289(13) 0.53915(12) 0.0294(6) Uani 1 1 d . . .
C11 C 0.79515(13) 0.40337(12) 0.49355(11) 0.0237(5) Uani 1 1 d . . .
C12 C 0.83717(14) 0.46060(13) 0.50615(12) 0.0298(6) Uani 1 1 d . . .
H12 H 0.8668 0.4749 0.5474 0.036 Uiso 1 1 calc R . .
C13 C 0.82863(14) 0.49444(13) 0.44687(12) 0.0284(6) Uani 1 1 d . . .
H13 H 0.8515 0.5355 0.4414 0.034 Uiso 1 1 calc R . .
C14 C 0.78164(13) 0.45767(12) 0.39863(12) 0.0230(5) Uani 1 1 d . . .
C15 C 0.75101(13) 0.46972(12) 0.32633(12) 0.0240(5) Uani 1 1 d . . .
C16 C 0.78892(13) 0.42291(12) 0.28841(12) 0.0251(5) Uani 1 1 d . . .
C17 C 0.84144(14) 0.43395(14) 0.25344(13) 0.0307(6) Uani 1 1 d . . .
H17 H 0.8629 0.4754 0.2473 0.037 Uiso 1 1 calc R . .
C18 C 0.85792(15) 0.37273(14) 0.22826(13) 0.0334(6) Uani 1 1 d . . .
H18 H 0.8924 0.3659 0.2023 0.040 Uiso 1 1 calc R . .
C19 C 0.81522(13) 0.32487(13) 0.24799(11) 0.0260(5) Uani 1 1 d . . .
C20 C 0.80291(14) 0.25281(13) 0.22840(12) 0.0301(6) Uani 1 1 d . . .
C21 C 0.79770(17) 0.06448(14) 0.45437(15) 0.0410(7) Uani 1 1 d . . .
H21A H 0.8537 0.0634 0.4694 0.061 Uiso 1 1 calc R . .
H21B H 0.7802 0.0315 0.4202 0.061 Uiso 1 1 calc R . .
H21C H 0.7759 0.0546 0.4906 0.061 Uiso 1 1 calc R . .
C22 C 0.81143(18) 0.37442(16) 0.60961(12) 0.0403(7) Uani 1 1 d . . .
H22A H 0.7961 0.3437 0.6392 0.060 Uiso 1 1 calc R . .
H22B H 0.7939 0.4190 0.6163 0.060 Uiso 1 1 calc R . .
H22C H 0.8673 0.3743 0.6181 0.060 Uiso 1 1 calc R . .
C23 C 0.68647(16) 0.35230(15) 0.52680(14) 0.0387(7) Uani 1 1 d . . .
H23A H 0.6628 0.3394 0.4819 0.058 Uiso 1 1 calc R . .
H23B H 0.6688 0.3965 0.5346 0.058 Uiso 1 1 calc R . .
H23C H 0.6721 0.3207 0.5562 0.058 Uiso 1 1 calc R . .
C24 C 0.76971(15) 0.54133(13) 0.31141(13) 0.0323(6) Uani 1 1 d . . .
H24A H 0.8254 0.5475 0.3231 0.048 Uiso 1 1 calc R . .
H24B H 0.7469 0.5719 0.3365 0.048 Uiso 1 1 calc R . .
H24C H 0.7488 0.5501 0.2651 0.048 Uiso 1 1 calc R . .
C25 C 0.85216(18) 0.23693(16) 0.18140(14) 0.0414(7) Uani 1 1 d . . .
H25A H 0.9064 0.2427 0.2038 0.062 Uiso 1 1 calc R . .
H25B H 0.8382 0.2668 0.1441 0.062 Uiso 1 1 calc R . .
H25C H 0.8431 0.1912 0.1665 0.062 Uiso 1 1 calc R . .
C26 C 0.71711(16) 0.24356(16) 0.19126(14) 0.0421(7) Uani 1 1 d . . .
H26A H 0.7088 0.1983 0.1747 0.063 Uiso 1 1 calc R . .
H26B H 0.7036 0.2747 0.1550 0.063 Uiso 1 1 calc R . .
H26C H 0.6849 0.2519 0.2207 0.063 Uiso 1 1 calc R . .
C27 C 0.68304(14) 0.13330(12) 0.40417(12) 0.0276(5) Uani 1 1 d . . .
C28 C 0.64528(14) 0.11020(13) 0.34277(13) 0.0302(6) Uani 1 1 d . . .
H28 H 0.6746 0.0971 0.3141 0.036 Uiso 1 1 calc R . .
C29 C 0.56549(14) 0.10574(13) 0.32216(13) 0.0293(6) Uani 1 1 d . . .
H29 H 0.5412 0.0899 0.2800 0.035 Uiso 1 1 calc R . .
C30 C 0.52219(14) 0.12455(12) 0.36362(12) 0.0259(5) Uani 1 1 d . . .
C31 C 0.55892(15) 0.14831(14) 0.42521(13) 0.0329(6) Uani 1 1 d . . .
H31 H 0.5295 0.1617 0.4538 0.040 Uiso 1 1 calc R . .
C32 C 0.63776(15) 0.15252(14) 0.44484(12) 0.0322(6) Uani 1 1 d . . .
H32 H 0.6618 0.1688 0.4869 0.039 Uiso 1 1 calc R . .
C33 C 0.40348(14) 0.09946(13) 0.28659(13) 0.0289(6) Uani 1 1 d . . .
H33A H 0.4279 0.0591 0.2751 0.035 Uiso 1 1 calc R . .
H33B H 0.4041 0.1339 0.2540 0.035 Uiso 1 1 calc R . .
C34 C 0.32253(14) 0.08504(12) 0.28827(14) 0.0296(6) Uani 1 1 d . . .
H34A H 0.2967 0.0586 0.2498 0.036 Uiso 1 1 calc R . .
H34B H 0.3229 0.0589 0.3274 0.036 Uiso 1 1 calc R . .
C35 C 0.21650(14) 0.13655(12) 0.31263(12) 0.0249(5) Uani 1 1 d . . .
C36 C 0.22402(15) 0.14927(12) 0.37828(13) 0.0288(6) Uani 1 1 d . . .
C37 C 0.16140(17) 0.13400(14) 0.40217(15) 0.0384(7) Uani 1 1 d . . .
H37 H 0.1653 0.1399 0.4469 0.046 Uiso 1 1 calc R . .
C38 C 0.09353(18) 0.11031(14) 0.36183(17) 0.0446(8) Uani 1 1 d . . .
H38 H 0.0520 0.0992 0.3792 0.054 Uiso 1 1 calc R . .
C39 C 0.08658(16) 0.10299(13) 0.29642(16) 0.0390(7) Uani 1 1 d . . .
H39 H 0.0391 0.0890 0.2688 0.047 Uiso 1 1 calc R . .
C40 C 0.14787(14) 0.11564(12) 0.27012(13) 0.0282(6) Uani 1 1 d . . .
C41 C 0.29543(16) 0.18084(13) 0.42126(13) 0.0353(6) Uani 1 1 d . . .
H41A H 0.3377 0.1771 0.4001 0.042 Uiso 1 1 calc R . .
H41B H 0.3107 0.1567 0.4629 0.042 Uiso 1 1 calc R . .
C42 C 0.28279(14) 0.25339(13) 0.43443(12) 0.0283(6) Uani 1 1 d . . .
C43 C 0.28321(13) 0.30162(13) 0.38770(11) 0.0262(5) Uani 1 1 d . . .
C44 C 0.27435(13) 0.36889(13) 0.40005(12) 0.0265(5) Uani 1 1 d . . .
C45 C 0.26362(14) 0.38645(13) 0.46021(12) 0.0290(6) Uani 1 1 d . . .
H45 H 0.2573 0.4317 0.4693 0.035 Uiso 1 1 calc R . .
C46 C 0.26201(14) 0.33932(14) 0.50723(12) 0.0301(6) Uani 1 1 d . . .
H46 H 0.2542 0.3521 0.5477 0.036 Uiso 1 1 calc R . .
C47 C 0.27195(14) 0.27331(14) 0.49394(12) 0.0295(6) Uani 1 1 d . . .
H47 H 0.2714 0.2410 0.5260 0.035 Uiso 1 1 calc R . .
C48 C 0.27572(15) 0.42077(13) 0.34892(12) 0.0310(6) Uani 1 1 d . . .
H48A H 0.2810 0.4651 0.3690 0.037 Uiso 1 1 calc R . .
H48B H 0.3206 0.4132 0.3316 0.037 Uiso 1 1 calc R . .
C49 C 0.20290(14) 0.41824(12) 0.29369(12) 0.0248(5) Uani 1 1 d . . .
C50 C 0.20200(13) 0.39380(12) 0.23254(12) 0.0228(5) Uani 1 1 d . . .
C51 C 0.13395(14) 0.38300(12) 0.18500(12) 0.0255(5) Uani 1 1 d . . .
C52 C 0.06544(14) 0.40159(13) 0.19842(12) 0.0298(6) Uani 1 1 d . . .
H52 H 0.0184 0.3950 0.1666 0.036 Uiso 1 1 calc R . .
C53 C 0.06512(14) 0.42955(13) 0.25749(13) 0.0296(6) Uani 1 1 d . . .
H53 H 0.0184 0.4437 0.2654 0.035 Uiso 1 1 calc R . .
C54 C 0.13351(15) 0.43668(12) 0.30495(13) 0.0282(6) Uani 1 1 d . . .
H54 H 0.1330 0.4545 0.3459 0.034 Uiso 1 1 calc R . .
C55 C 0.13110(16) 0.34635(14) 0.12174(13) 0.0343(6) Uani 1 1 d . . .
H55A H 0.1030 0.3733 0.0845 0.041 Uiso 1 1 calc R . .
H55B H 0.1838 0.3396 0.1178 0.041 Uiso 1 1 calc R . .
C56 C 0.09188(15) 0.28023(14) 0.12036(12) 0.0308(6) Uani 1 1 d . . .
C57 C 0.13033(14) 0.22807(13) 0.15802(12) 0.0274(6) Uani 1 1 d . . .
C58 C 0.09489(14) 0.16647(13) 0.15891(13) 0.0302(6) Uani 1 1 d . . .
C59 C 0.01971(15) 0.15897(15) 0.12120(14) 0.0381(7) Uani 1 1 d . . .
H59 H -0.0054 0.1179 0.1218 0.046 Uiso 1 1 calc R . .
C60 C -0.01927(16) 0.20956(15) 0.08298(14) 0.0404(7) Uani 1 1 d . . .
H60 H -0.0701 0.2030 0.0571 0.048 Uiso 1 1 calc R . .
C61 C 0.01655(15) 0.26992(15) 0.08279(13) 0.0348(6) Uani 1 1 d . . .
H61 H -0.0102 0.3049 0.0569 0.042 Uiso 1 1 calc R . .
C62 C 0.13801(15) 0.10921(14) 0.19759(14) 0.0355(6) Uani 1 1 d . . .
H62A H 0.1892 0.1060 0.1893 0.043 Uiso 1 1 calc R . .
H62B H 0.1102 0.0678 0.1822 0.043 Uiso 1 1 calc R . .
C63 C 0.29813(14) 0.43142(13) 0.18515(13) 0.0283(6) Uani 1 1 d . . .
H63A H 0.2882 0.4745 0.2031 0.034 Uiso 1 1 calc R . .
H63B H 0.2694 0.4301 0.1389 0.034 Uiso 1 1 calc R . .
C64 C 0.38278(14) 0.42425(13) 0.19116(12) 0.0267(5) Uani 1 1 d . . .
H64A H 0.3954 0.3775 0.1851 0.032 Uiso 1 1 calc R . .
H64B H 0.3974 0.4512 0.1578 0.032 Uiso 1 1 calc R . .
C65 C 0.50154(13) 0.45117(12) 0.26725(12) 0.0247(5) Uani 1 1 d . . .
C66 C 0.54461(14) 0.43537(13) 0.22414(12) 0.0279(6) Uani 1 1 d . . .
H66 H 0.5199 0.4207 0.1816 0.034 Uiso 1 1 calc R . .
C67 C 0.62407(14) 0.44121(13) 0.24361(12) 0.0297(6) Uani 1 1 d . . .
H67 H 0.6528 0.4305 0.2137 0.036 Uiso 1 1 calc R . .
C68 C 0.66253(13) 0.46208(12) 0.30515(12) 0.0239(5) Uani 1 1 d . . .
C69 C 0.61855(14) 0.47907(12) 0.34733(13) 0.0283(6) Uani 1 1 d . . .
H69 H 0.6433 0.4947 0.3895 0.034 Uiso 1 1 calc R . .
C70 C 0.53904(14) 0.47362(13) 0.32890(13) 0.0302(6) Uani 1 1 d . . .
H70 H 0.5103 0.4853 0.3585 0.036 Uiso 1 1 calc R . .
C71 C 0.96266(16) 0.25244(15) 0.44985(14) 0.0395(7) Uani 1 1 d . . .
H71A H 0.9234 0.2654 0.4722 0.047 Uiso 1 1 calc R . .
H71B H 0.9355 0.2381 0.4056 0.047 Uiso 1 1 calc R . .
C72 C 1.00695(19) 0.19450(16) 0.48530(17) 0.0498(8) Uani 1 1 d . . .
H72A H 1.0506 0.1851 0.4677 0.075 Uiso 1 1 calc R . .
H72B H 0.9735 0.1557 0.4798 0.075 Uiso 1 1 calc R . .
H72C H 1.0256 0.2050 0.5315 0.075 Uiso 1 1 calc R . .
C73 C 1.05953(15) 0.33345(15) 0.51149(13) 0.0359(6) Uani 1 1 d . . .
H73A H 1.0948 0.2967 0.5294 0.043 Uiso 1 1 calc R . .
H73B H 1.0913 0.3718 0.5062 0.043 Uiso 1 1 calc R . .
C74 C 1.01601(17) 0.35146(17) 0.56032(14) 0.0453(8) Uani 1 1 d . . .
H74A H 0.9839 0.3902 0.5450 0.068 Uiso 1 1 calc R . .
H74B H 1.0523 0.3616 0.6020 0.068 Uiso 1 1 calc R . .
H74C H 0.9836 0.3143 0.5657 0.068 Uiso 1 1 calc R . .
C75 C 1.06729(14) 0.29866(14) 0.40457(13) 0.0334(6) Uani 1 1 d . . .
H75A H 1.0989 0.3385 0.4047 0.040 Uiso 1 1 calc R . .
H75B H 1.1021 0.2630 0.4262 0.040 Uiso 1 1 calc R . .
C76 C 1.03235(16) 0.27858(14) 0.33489(13) 0.0360(6) Uani 1 1 d . . .
H76A H 1.0024 0.2381 0.3338 0.054 Uiso 1 1 calc R . .
H76B H 1.0732 0.2707 0.3135 0.054 Uiso 1 1 calc R . .
H76C H 0.9989 0.3139 0.3123 0.054 Uiso 1 1 calc R . .
C77 C 0.95492(15) 0.36728(14) 0.41409(14) 0.0350(6) Uani 1 1 d . . .
H77A H 0.9270 0.3531 0.3699 0.042 Uiso 1 1 calc R . .
H77B H 0.9169 0.3724 0.4396 0.042 Uiso 1 1 calc R . .
C78 C 0.99094(16) 0.43338(15) 0.40963(15) 0.0400(7) Uani 1 1 d . . .
H78A H 1.0093 0.4524 0.4531 0.060 Uiso 1 1 calc R . .
H78B H 0.9529 0.4629 0.3824 0.060 Uiso 1 1 calc R . .
H78C H 1.0341 0.4279 0.3905 0.060 Uiso 1 1 calc R . .
N1 N 0.78334(11) 0.20177(10) 0.33148(10) 0.0259(5) Uani 1 1 d . . .
H1N H 0.7488 0.2307 0.3358 0.031 Uiso 1 1 calc R . .
N2 N 0.77427(11) 0.24848(10) 0.47380(10) 0.0260(5) Uani 1 1 d . . .
H2N H 0.7451 0.2653 0.4378 0.031 Uiso 1 1 calc R . .
N3 N 0.76213(11) 0.40212(10) 0.42762(9) 0.0228(4) Uani 1 1 d . . .
H3N H 0.7327 0.3702 0.4070 0.027 Uiso 1 1 calc R . .
N4 N 0.77407(11) 0.35625(10) 0.28530(9) 0.0240(4) Uani 1 1 d . . .
H4N H 0.7427 0.3363 0.3044 0.029 Uiso 1 1 calc R . .
N5 N 1.01104(12) 0.31312(11) 0.44481(11) 0.0307(5) Uani 1 1 d . . .
O4 O 0.42316(9) 0.44624(9) 0.25443(8) 0.0279(4) Uani 1 1 d . . .
O1 O 0.44374(10) 0.12179(9) 0.34984(8) 0.0305(4) Uani 1 1 d . . .
O2 O 0.28092(9) 0.14587(8) 0.28890(8) 0.0258(4) Uani 1 1 d . . .
O3 O 0.27211(9) 0.37859(8) 0.21976(8) 0.0264(4) Uani 1 1 d . . .
O6 O 0.20476(9) 0.23812(9) 0.19203(9) 0.0307(4) Uani 1 1 d . . .
H6 H 0.2194 0.2066 0.2179 0.046 Uiso 1 1 calc R . .
O5 O 0.29271(11) 0.28227(8) 0.32915(8) 0.0299(4) Uani 1 1 d . . .
H5 H 0.3057 0.3149 0.3103 0.045 Uiso 1 1 calc R . .
F1 F 0.69160(7) 0.29754(7) 0.35858(6) 0.0257(3) Uani 1 1 d . . .
Cl1 Cl 0.48070(9) 0.31251(8) 0.39411(8) 0.0714(4) Uani 0.65 1 d PDU A 1
Cl2 Cl 0.45717(9) 0.26855(7) 0.26136(8) 0.0678(4) Uani 0.65 1 d PDU A 1
C1A C 0.5255(3) 0.2926(2) 0.3328(2) 0.0492(13) Uani 0.65 1 d PDU A 1
H1A1 H 0.5624 0.2562 0.3477 0.059 Uiso 0.65 1 calc PR A 1
H1A2 H 0.5542 0.3314 0.3237 0.059 Uiso 0.65 1 calc PR A 1
Cl1A Cl 0.45110(15) 0.28545(14) 0.31117(17) 0.0654(7) Uani 0.35 1 d PDU B 2
Cl2A Cl 0.51979(15) 0.24836(17) 0.20855(14) 0.0755(8) Uani 0.35 1 d PDU B 2
C1B C 0.5372(4) 0.2767(4) 0.2881(3) 0.042(2) Uani 0.35 1 d PDU B 2
H1B1 H 0.5637 0.3199 0.2920 0.051 Uiso 0.35 1 calc PR B 2
H1B2 H 0.5712 0.2453 0.3176 0.051 Uiso 0.35 1 calc PR B 2
Cl1C Cl 0.42468(7) 0.47320(8) 0.48512(7) 0.1074(5) Uani 1 1 d DU C -1
C1C C 0.4788(4) 0.5457(3) 0.5030(4) 0.064(2) Uani 0.50 1 d PDU C -1
H1C1 H 0.4661 0.5745 0.4642 0.077 Uiso 0.50 1 d PR C -1
H1C2 H 0.4668 0.5699 0.5393 0.077 Uiso 0.50 1 d PR C -1

loop_
_atom_site_aniso_label
_atom_site_aniso_U_11
_atom_site_aniso_U_22
_atom_site_aniso_U_33
_atom_site_aniso_U_23
_atom_site_aniso_U_13
_atom_site_aniso_U_12
C1 0.0189(12) 0.0327(14) 0.0311(13) -0.0128(11) 0.0072(10) -0.0055(10)
C2 0.0232(13) 0.0407(16) 0.0370(15) -0.0137(12) 0.0076(11) -0.0014(11)
C3 0.0284(14) 0.0312(15) 0.0395(16) -0.0057(12) 0.0030(12) 0.0001(11)
C4 0.0217(12) 0.0253(13) 0.0311(13) -0.0044(11) 0.0040(10) -0.0048(10)
C5 0.0242(13) 0.0272(14) 0.0355(14) 0.0007(11) 0.0050(11) -0.0032(10)
C6 0.0232(13) 0.0286(14) 0.0324(14) 0.0045(11) 0.0060(11) -0.0043(10)
C7 0.0369(15) 0.0387(16) 0.0287(14) 0.0083(12) 0.0048(12) -0.0027(12)
C8 0.0392(16) 0.0430(17) 0.0232(13) 0.0039(12) 0.0035(11) -0.0068(13)
C9 0.0282(13) 0.0367(15) 0.0209(12) 0.0008(11) 0.0081(10) -0.0080(11)
C10 0.0303(14) 0.0375(15) 0.0218(12) -0.0040(11) 0.0095(10) -0.0052(11)
C11 0.0213(12) 0.0287(13) 0.0219(12) -0.0055(10) 0.0073(10) 0.0004(10)
C12 0.0274(13) 0.0337(15) 0.0270(13) -0.0109(11) 0.0052(11) -0.0032(11)
C13 0.0258(13) 0.0261(13) 0.0340(14) -0.0074(11) 0.0089(11) -0.0057(10)
C14 0.0168(11) 0.0231(12) 0.0298(13) -0.0011(10) 0.0073(10) 0.0003(9)
C15 0.0189(12) 0.0241(13) 0.0285(13) 0.0017(10) 0.0051(10) -0.0026(10)
C16 0.0203(12) 0.0304(14) 0.0233(12) 0.0043(10) 0.0035(10) -0.0013(10)
C17 0.0247(13) 0.0346(15) 0.0341(14) 0.0044(12) 0.0102(11) -0.0035(11)
C18 0.0272(14) 0.0461(17) 0.0307(14) 0.0025(12) 0.0143(11) 0.0000(12)
C19 0.0193(12) 0.0388(15) 0.0202(12) -0.0032(11) 0.0058(10) -0.0004(10)
C20 0.0258(13) 0.0395(15) 0.0244(13) -0.0098(11) 0.0059(10) -0.0007(11)
C21 0.0381(16) 0.0312(15) 0.0503(18) 0.0069(13) 0.0056(14) -0.0021(12)
C22 0.0493(18) 0.0508(18) 0.0227(13) -0.0067(13) 0.0131(13) -0.0039(14)
C23 0.0356(15) 0.0516(18) 0.0361(15) -0.0006(13) 0.0220(13) -0.0035(13)
C24 0.0292(14) 0.0282(14) 0.0392(15) 0.0078(12) 0.0084(12) -0.0017(11)
C25 0.0471(18) 0.0505(19) 0.0307(15) -0.0099(13) 0.0174(13) 0.0003(14)
C26 0.0348(16) 0.0472(18) 0.0372(16) -0.0084(14) -0.0031(13) -0.0017(13)
C27 0.0260(13) 0.0245(13) 0.0316(14) 0.0029(11) 0.0065(11) -0.0054(10)
C28 0.0255(13) 0.0307(14) 0.0371(15) -0.0096(12) 0.0128(11) -0.0048(11)
C29 0.0254(13) 0.0284(14) 0.0326(14) -0.0086(11) 0.0049(11) -0.0019(11)
C30 0.0232(13) 0.0216(13) 0.0335(14) 0.0016(10) 0.0086(11) -0.0017(10)
C31 0.0323(15) 0.0415(16) 0.0295(14) 0.0002(12) 0.0160(12) -0.0048(12)
C32 0.0339(15) 0.0392(16) 0.0245(13) -0.0001(11) 0.0091(11) -0.0124(12)
C33 0.0225(13) 0.0293(14) 0.0345(14) -0.0055(11) 0.0067(11) 0.0007(10)
C34 0.0243(13) 0.0221(13) 0.0428(15) -0.0050(11) 0.0094(11) 0.0013(10)
C35 0.0237(12) 0.0197(12) 0.0336(14) -0.0002(10) 0.0113(10) 0.0008(10)
C36 0.0339(14) 0.0190(13) 0.0347(14) 0.0018(11) 0.0113(11) 0.0065(10)
C37 0.0504(18) 0.0305(15) 0.0421(16) 0.0026(13) 0.0261(14) 0.0068(13)
C38 0.0456(18) 0.0300(15) 0.071(2) -0.0059(15) 0.0380(17) -0.0057(13)
C39 0.0276(14) 0.0285(15) 0.066(2) -0.0154(14) 0.0213(14) -0.0061(11)
C40 0.0222(13) 0.0213(13) 0.0418(15) -0.0083(11) 0.0098(11) -0.0026(10)
C41 0.0398(16) 0.0346(15) 0.0272(14) -0.0009(12) 0.0014(12) 0.0119(12)
C42 0.0206(12) 0.0351(15) 0.0264(13) -0.0018(11) 0.0012(10) 0.0045(11)
C43 0.0195(12) 0.0341(14) 0.0237(12) -0.0044(11) 0.0034(10) 0.0011(10)
C44 0.0184(12) 0.0326(14) 0.0271(13) -0.0026(11) 0.0035(10) -0.0017(10)
C45 0.0220(13) 0.0320(14) 0.0312(14) -0.0089(11) 0.0040(10) 0.0005(10)
C46 0.0237(13) 0.0433(16) 0.0225(13) -0.0079(11) 0.0045(10) 0.0012(11)
C47 0.0241(13) 0.0378(15) 0.0234(13) 0.0011(11) 0.0006(10) 0.0021(11)
C48 0.0295(14) 0.0339(15) 0.0280(13) -0.0034(11) 0.0048(11) -0.0092(11)
C49 0.0257(13) 0.0211(12) 0.0280(13) 0.0014(10) 0.0077(10) -0.0042(10)
C50 0.0195(12) 0.0207(12) 0.0308(13) 0.0007(10) 0.0111(10) -0.0010(9)
C51 0.0240(13) 0.0281(13) 0.0243(12) 0.0032(10) 0.0060(10) -0.0028(10)
C52 0.0204(12) 0.0378(15) 0.0295(14) 0.0051(11) 0.0036(10) -0.0032(11)
C53 0.0249(13) 0.0283(14) 0.0393(15) 0.0044(11) 0.0151(11) 0.0037(10)
C54 0.0331(14) 0.0243(13) 0.0310(14) -0.0036(11) 0.0150(11) -0.0048(11)
C55 0.0332(15) 0.0442(17) 0.0270(14) -0.0023(12) 0.0105(11) -0.0055(12)
C56 0.0257(13) 0.0446(16) 0.0240(13) -0.0084(12) 0.0100(10) -0.0053(12)
C57 0.0200(12) 0.0382(15) 0.0246(12) -0.0112(11) 0.0071(10) -0.0034(11)
C58 0.0221(13) 0.0354(15) 0.0343(14) -0.0142(12) 0.0096(11) -0.0020(11)
C59 0.0270(14) 0.0403(17) 0.0449(17) -0.0143(13) 0.0056(12) -0.0083(12)
C60 0.0251(14) 0.0526(19) 0.0394(16) -0.0105(14) 0.0014(12) -0.0037(13)
C61 0.0292(14) 0.0443(17) 0.0288(14) -0.0038(12) 0.0041(11) -0.0018(12)
C62 0.0268(14) 0.0350(15) 0.0441(16) -0.0169(13) 0.0082(12) -0.0040(11)
C63 0.0215(12) 0.0285(14) 0.0359(14) 0.0048(11) 0.0095(11) -0.0009(10)
C64 0.0231(13) 0.0304(14) 0.0268(13) 0.0000(11) 0.0068(10) 0.0002(10)
C65 0.0176(12) 0.0239(13) 0.0325(14) 0.0025(10) 0.0061(10) 0.0026(10)
C66 0.0203(12) 0.0385(15) 0.0236(13) -0.0015(11) 0.0033(10) 0.0005(11)
C67 0.0242(13) 0.0383(15) 0.0283(14) 0.0015(11) 0.0100(11) 0.0017(11)
C68 0.0202(12) 0.0208(12) 0.0303(13) 0.0041(10) 0.0057(10) 0.0012(9)
C69 0.0246(13) 0.0288(14) 0.0300(13) -0.0047(11) 0.0043(10) 0.0024(10)
C70 0.0245(13) 0.0339(15) 0.0338(14) -0.0037(12) 0.0105(11) 0.0060(11)
C71 0.0292(15) 0.0477(18) 0.0427(16) -0.0125(14) 0.0116(12) -0.0150(13)
C72 0.0458(19) 0.0424(18) 0.068(2) -0.0070(16) 0.0262(17) -0.0079(15)
C73 0.0253(14) 0.0449(17) 0.0345(15) -0.0088(13) 0.0024(11) -0.0066(12)
C74 0.0402(17) 0.058(2) 0.0380(16) -0.0140(15) 0.0099(14) -0.0081(15)
C75 0.0212(13) 0.0389(16) 0.0421(16) -0.0108(13) 0.0118(11) -0.0046(11)
C76 0.0340(15) 0.0371(16) 0.0378(15) -0.0062(12) 0.0109(12) -0.0010(12)
C77 0.0219(13) 0.0446(17) 0.0376(15) -0.0087(13) 0.0063(11) -0.0004(12)
C78 0.0283(15) 0.0483(18) 0.0467(17) -0.0032(14) 0.0154(13) -0.0014(13)
N1 0.0196(10) 0.0269(11) 0.0316(11) -0.0048(9) 0.0073(9) -0.0008(8)
N2 0.0236(11) 0.0291(12) 0.0235(10) 0.0032(9) 0.0030(8) -0.0054(9)
N3 0.0196(10) 0.0247(11) 0.0236(10) -0.0015(8) 0.0047(8) -0.0032(8)
N4 0.0209(10) 0.0283(11) 0.0243(10) -0.0026(9) 0.0088(8) -0.0028(8)
N5 0.0189(10) 0.0380(13) 0.0359(12) -0.0097(10) 0.0086(9) -0.0067(9)
O4 0.0192(9) 0.0331(10) 0.0319(10) -0.0046(8) 0.0078(7) 0.0002(7)
O1 0.0228(9) 0.0392(11) 0.0301(9) -0.0039(8) 0.0081(7) -0.0017(8)
O2 0.0207(9) 0.0215(9) 0.0374(10) 0.0005(7) 0.0114(7) 0.0013(7)
O3 0.0211(9) 0.0257(9) 0.0349(10) 0.0033(7) 0.0119(7) 0.0010(7)
O6 0.0217(9) 0.0294(10) 0.0373(10) 0.0004(8) 0.0011(8) -0.0030(7)
O5 0.0392(11) 0.0264(10) 0.0275(9) 0.0004(8) 0.0146(8) 0.0018(8)
F1 0.0183(7) 0.0305(8) 0.0280(7) -0.0030(6) 0.0058(6) -0.0033(6)
Cl1 0.0540(9) 0.0720(10) 0.0900(11) -0.0104(8) 0.0222(8) -0.0037(7)
Cl2 0.0714(10) 0.0461(8) 0.0700(10) 0.0131(7) -0.0098(8) -0.0049(7)
C1A 0.036(3) 0.036(3) 0.068(3) 0.013(2) 0.000(2) -0.003(2)
Cl1A 0.0497(15) 0.0518(16) 0.099(2) 0.0179(16) 0.0278(15) 0.0055(12)
Cl2A 0.0469(15) 0.097(2) 0.0707(18) -0.0039(16) -0.0049(13) -0.0031(14)
C1B 0.022(4) 0.039(4) 0.061(5) 0.008(4) 0.002(4) -0.001(3)
Cl1C 0.0551(7) 0.1370(12) 0.1185(11) -0.0255(9) 0.0026(7) -0.0246(7)
C1C 0.060(5) 0.080(5) 0.054(4) 0.021(4) 0.017(4) -0.007(4)

loop_
_atom_type_symbol
_atom_type_description
_atom_type_scat_dispersion_real
_atom_type_scat_dispersion_imag
_atom_type_scat_source
C C 0.0033 0.0016 'International Tables Vol C Tables 4.2.6.8 and 6.1.1.4'
H H 0.0000 0.0000 'International Tables Vol C Tables 4.2.6.8 and 6.1.1.4'
N N 0.0061 0.0033 'International Tables Vol C Tables 4.2.6.8 and 6.1.1.4'
O O 0.0106 0.0060 'International Tables Vol C Tables 4.2.6.8 and 6.1.1.4'
F F 0.0171 0.0103 'International Tables Vol C Tables 4.2.6.8 and 6.1.1.4'
Cl Cl 0.1484 0.1585 'International Tables Vol C Tables 4.2.6.8 and 6.1.1.4'

loop_
_geom_angle_atom_site_label_1
_geom_angle_atom_site_label_2
_geom_angle_atom_site_label_3
_geom_angle
C2 C1 N1 106.5(2)
C2 C1 C20 130.5(2)
N1 C1 C20 122.6(2)
C1 C2 C3 107.9(2)
C1 C2 H2 126.0
C3 C2 H2 126.0
C4 C3 C2 107.7(2)
C4 C3 H3 126.1
C2 C3 H3 126.1
N1 C4 C3 107.4(2)
N1 C4 C5 121.1(2)
C3 C4 C5 131.5(2)
C6 C5 C4 111.0(2)
C6 C5 C27 110.3(2)
C4 C5 C27 110.9(2)
C6 C5 C21 108.4(2)
C4 C5 C21 108.5(2)
C27 C5 C21 107.6(2)
C7 C6 N2 106.7(2)
C7 C6 C5 131.9(2)
N2 C6 C5 121.3(2)
C6 C7 C8 108.1(2)
C6 C7 H7 126.0
C8 C7 H7 126.0
C9 C8 C7 108.1(2)
C9 C8 H8 126.0
C7 C8 H8 126.0
C8 C9 N2 106.4(2)
C8 C9 C10 131.0(2)
N2 C9 C10 121.9(2)
C9 C10 C11 114.0(2)
C9 C10 C22 108.4(2)
C11 C10 C22 109.0(2)
C9 C10 C23 108.8(2)
C11 C10 C23 107.8(2)
C22 C10 C23 108.8(2)
C12 C11 N3 106.5(2)
C12 C11 C10 130.9(2)
N3 C11 C10 122.1(2)
C11 C12 C13 108.0(2)
C11 C12 H12 126.0
C13 C12 H12 126.0
C14 C13 C12 108.2(2)
C14 C13 H13 125.9
C12 C13 H13 125.9
C13 C14 N3 106.7(2)
C13 C14 C15 131.8(2)
N3 C14 C15 121.5(2)
C14 C15 C16 110.35(19)
C14 C15 C24 108.7(2)
C16 C15 C24 108.7(2)
C14 C15 C68 110.65(19)
C16 C15 C68 110.92(19)
C24 C15 C68 107.40(19)
C17 C16 N4 106.7(2)
C17 C16 C15 131.5(2)
N4 C16 C15 121.8(2)
C16 C17 C18 108.1(2)
C16 C17 H17 126.0
C18 C17 H17 126.0
C19 C18 C17 108.0(2)
C19 C18 H18 126.0
C17 C18 H18 126.0
C18 C19 N4 106.6(2)
C18 C19 C20 130.3(2)
N4 C19 C20 122.6(2)
C1 C20 C19 115.1(2)
C1 C20 C25 108.7(2)
C19 C20 C25 108.2(2)
C1 C20 C26 108.4(2)
C19 C20 C26 108.1(2)
C25 C20 C26 108.2(2)
C5 C21 H21A 109.5
C5 C21 H21B 109.5
H21A C21 H21B 109.5
C5 C21 H21C 109.5
H21A C21 H21C 109.5
H21B C21 H21C 109.5
C10 C22 H22A 109.5
C10 C22 H22B 109.5
H22A C22 H22B 109.5
C10 C22 H22C 109.5
H22A C22 H22C 109.5
H22B C22 H22C 109.5
C10 C23 H23A 109.5
C10 C23 H23B 109.5
H23A C23 H23B 109.5
C10 C23 H23C 109.5
H23A C23 H23C 109.5
H23B C23 H23C 109.5
C15 C24 H24A 109.5
C15 C24 H24B 109.5
H24A C24 H24B 109.5
C15 C24 H24C 109.5
H24A C24 H24C 109.5
H24B C24 H24C 109.5
C20 C25 H25A 109.5
C20 C25 H25B 109.5
H25A C25 H25B 109.5
C20 C25 H25C 109.5
H25A C25 H25C 109.5
H25B C25 H25C 109.5
C20 C26 H26A 109.5
C20 C26 H26B 109.5
H26A C26 H26B 109.5
C20 C26 H26C 109.5
H26A C26 H26C 109.5
H26B C26 H26C 109.5
C28 C27 C32 117.3(2)
C28 C27 C5 120.9(2)
C32 C27 C5 121.7(2)
C27 C28 C29 121.9(2)
C27 C28 H28 119.0
C29 C28 H28 119.0
C30 C29 C28 119.5(2)
C30 C29 H29 120.2
C28 C29 H29 120.2
O1 C30 C29 125.4(2)
O1 C30 C31 115.1(2)
C29 C30 C31 119.4(2)
C32 C31 C30 120.4(2)
C32 C31 H31 119.8
C30 C31 H31 119.8
C31 C32 C27 121.5(2)
C31 C32 H32 119.3
C27 C32 H32 119.3
O1 C33 C34 107.2(2)
O1 C33 H33A 110.3
C34 C33 H33A 110.3
O1 C33 H33B 110.3
C34 C33 H33B 110.3
H33A C33 H33B 108.5
O2 C34 C33 110.4(2)
O2 C34 H34A 109.6
C33 C34 H34A 109.6
O2 C34 H34B 109.6
C33 C34 H34B 109.6
H34A C34 H34B 108.1
C40 C35 C36 122.9(2)
C40 C35 O2 119.1(2)
C36 C35 O2 118.0(2)
C37 C36 C35 117.0(2)
C37 C36 C41 121.1(2)
C35 C36 C41 121.9(2)
C38 C37 C36 121.3(3)
C38 C37 H37 119.3
C36 C37 H37 119.3
C39 C38 C37 119.8(3)
C39 C38 H38 120.1
C37 C38 H38 120.1
C38 C39 C40 121.4(3)
C38 C39 H39 119.3
C40 C39 H39 119.3
C39 C40 C35 117.3(2)
C39 C40 C62 120.3(2)
C35 C40 C62 122.4(2)
C36 C41 C42 111.9(2)
C36 C41 H41A 109.2
C42 C41 H41A 109.2
C36 C41 H41B 109.2
C42 C41 H41B 109.2
H41A C41 H41B 107.9
C47 C42 C43 118.5(2)
C47 C42 C41 120.7(2)
C43 C42 C41 120.7(2)
O5 C43 C42 118.7(2)
O5 C43 C44 119.9(2)
C42 C43 C44 121.3(2)
C45 C44 C43 118.1(2)
C45 C44 C48 121.3(2)
C43 C44 C48 120.7(2)
C46 C45 C44 121.7(2)
C46 C45 H45 119.1
C44 C45 H45 119.1
C47 C46 C45 118.9(2)
C47 C46 H46 120.5
C45 C46 H46 120.5
C46 C47 C42 121.4(2)
C46 C47 H47 119.3
C42 C47 H47 119.3
C49 C48 C44 111.1(2)
C49 C48 H48A 109.4
C44 C48 H48A 109.4
C49 C48 H48B 109.4
C44 C48 H48B 109.4
H48A C48 H48B 108.0
C54 C49 C50 118.0(2)
C54 C49 C48 119.6(2)
C50 C49 C48 122.3(2)
C51 C50 C49 122.0(2)
C51 C50 O3 119.7(2)
C49 C50 O3 118.3(2)
C50 C51 C52 118.0(2)
C50 C51 C55 122.6(2)
C52 C51 C55 119.2(2)
C53 C52 C51 121.0(2)
C53 C52 H52 119.5
C51 C52 H52 119.5
C54 C53 C52 119.5(2)
C54 C53 H53 120.2
C52 C53 H53 120.2
C53 C54 C49 121.2(2)
C53 C54 H54 119.4
C49 C54 H54 119.4
C56 C55 C51 110.6(2)
C56 C55 H55A 109.5
C51 C55 H55A 109.5
C56 C55 H55B 109.5
C51 C55 H55B 109.5
H55A C55 H55B 108.1
C57 C56 C61 118.6(2)
C57 C56 C55 119.9(2)
C61 C56 C55 121.5(3)
O6 C57 C56 117.7(2)
O6 C57 C58 120.9(2)
C56 C57 C58 121.3(2)
C59 C58 C57 117.9(3)
C59 C58 C62 121.0(2)
C57 C58 C62 121.0(2)
C60 C59 C58 121.9(3)
C60 C59 H59 119.0
C58 C59 H59 119.0
C59 C60 C61 119.3(3)
C59 C60 H60 120.3
C61 C60 H60 120.3
C60 C61 C56 121.0(3)
C60 C61 H61 119.5
C56 C61 H61 119.5
C58 C62 C40 113.4(2)
C58 C62 H62A 108.9
C40 C62 H62A 108.9
C58 C62 H62B 108.9
C40 C62 H62B 108.9
H62A C62 H62B 107.7
O3 C63 C64 110.2(2)
O3 C63 H63A 109.6
C64 C63 H63A 109.6
O3 C63 H63B 109.6
C64 C63 H63B 109.6
H63A C63 H63B 108.1
O4 C64 C63 107.7(2)
O4 C64 H64A 110.2
C63 C64 H64A 110.2
O4 C64 H64B 110.2
C63 C64 H64B 110.2
H64A C64 H64B 108.5
O4 C65 C70 115.6(2)
O4 C65 C66 125.4(2)
C70 C65 C66 119.0(2)
C67 C66 C65 119.8(2)
C67 C66 H66 120.1
C65 C66 H66 120.1
C68 C67 C66 122.1(2)
C68 C67 H67 118.9
C66 C67 H67 118.9
C67 C68 C69 117.5(2)
C67 C68 C15 122.0(2)
C69 C68 C15 120.5(2)
C70 C69 C68 121.4(2)
C70 C69 H69 119.3
C68 C69 H69 119.3
C65 C70 C69 120.2(2)
C65 C70 H70 119.9
C69 C70 H70 119.9
C72 C71 N5 115.0(2)
C72 C71 H71A 108.5
N5 C71 H71A 108.5
C72 C71 H71B 108.5
N5 C71 H71B 108.5
H71A C71 H71B 107.5
C71 C72 H72A 109.5
C71 C72 H72B 109.5
H72A C72 H72B 109.5
C71 C72 H72C 109.5
H72A C72 H72C 109.5
H72B C72 H72C 109.5
C74 C73 N5 115.9(2)
C74 C73 H73A 108.3
N5 C73 H73A 108.3
C74 C73 H73B 108.3
N5 C73 H73B 108.3
H73A C73 H73B 107.4
C73 C74 H74A 109.5
C73 C74 H74B 109.5
H74A C74 H74B 109.5
C73 C74 H74C 109.5
H74A C74 H74C 109.5
H74B C74 H74C 109.5
C76 C75 N5 116.1(2)
C76 C75 H75A 108.3
N5 C75 H75A 108.3
C76 C75 H75B 108.3
N5 C75 H75B 108.3
H75A C75 H75B 107.4
C75 C76 H76A 109.5
C75 C76 H76B 109.5
H76A C76 H76B 109.5
C75 C76 H76C 109.5
H76A C76 H76C 109.5
H76B C76 H76C 109.5
C78 C77 N5 114.7(2)
C78 C77 H77A 108.6
N5 C77 H77A 108.6
C78 C77 H77B 108.6
N5 C77 H77B 108.6
H77A C77 H77B 107.6
C77 C78 H78A 109.5
C77 C78 H78B 109.5
H78A C78 H78B 109.5
C77 C78 H78C 109.5
H78A C78 H78C 109.5
H78B C78 H78C 109.5
C4 N1 C1 110.4(2)
C4 N1 H1N 124.8
C1 N1 H1N 124.8
C6 N2 C9 110.8(2)
C6 N2 H2N 124.6
C9 N2 H2N 124.6
C14 N3 C11 110.7(2)
C14 N3 H3N 124.7
C11 N3 H3N 124.7
C16 N4 C19 110.6(2)
C16 N4 H4N 124.7
C19 N4 H4N 124.7
C77 N5 C73 111.4(2)
C77 N5 C75 111.3(2)
C73 N5 C75 105.99(19)
C77 N5 C71 106.3(2)
C73 N5 C71 110.5(2)
C75 N5 C71 111.4(2)
C65 O4 C64 117.02(18)
C30 O1 C33 117.13(19)
C35 O2 C34 111.94(18)
C50 O3 C63 111.75(18)
C57 O6 H6 109.5
C43 O5 H5 109.5
Cl1 C1A Cl2 110.7(3)
Cl1 C1A H1A1 109.5
Cl2 C1A H1A1 109.5
Cl1 C1A H1A2 109.5
Cl2 C1A H1A2 109.5
H1A1 C1A H1A2 108.1
Cl2A C1B Cl1A 111.1(4)
Cl2A C1B H1B1 109.4
Cl1A C1B H1B1 109.4
Cl2A C1B H1B2 109.4
Cl1A C1B H1B2 109.4
H1B1 C1B H1B2 108.0
Cl1C C1C H1C1 108.5
Cl1C C1C H1C2 111.1
H1C1 C1C H1C2 108.4

loop_
_geom_bond_atom_site_label_1
_geom_bond_atom_site_label_2
_geom_bond_distance
C1 C2 1.380(4)
C1 N1 1.385(3)
C1 C20 1.515(4)
C2 C3 1.421(4)
C2 H2 0.9500
C3 C4 1.371(4)
C3 H3 0.9500
C4 N1 1.371(3)
C4 C5 1.528(4)
C5 C6 1.517(4)
C5 C27 1.545(3)
C5 C21 1.549(4)
C6 C7 1.371(4)
C6 N2 1.374(3)
C7 C8 1.416(4)
C7 H7 0.9500
C8 C9 1.373(4)
C8 H8 0.9500
C9 N2 1.380(3)
C9 C10 1.517(4)
C10 C11 1.522(4)
C10 C22 1.541(4)
C10 C23 1.558(4)
C11 C12 1.374(3)
C11 N3 1.380(3)
C12 C13 1.414(4)
C12 H12 0.9500
C13 C14 1.372(3)
C13 H13 0.9500
C14 N3 1.376(3)
C14 C15 1.520(3)
C15 C16 1.524(3)
C15 C24 1.542(3)
C15 C68 1.554(3)
C16 C17 1.375(3)
C16 N4 1.375(3)
C17 C18 1.415(4)
C17 H17 0.9500
C18 C19 1.374(4)
C18 H18 0.9500
C19 N4 1.383(3)
C19 C20 1.519(4)
C20 C25 1.544(4)
C20 C26 1.559(4)
C21 H21A 0.9800
C21 H21B 0.9800
C21 H21C 0.9800
C22 H22A 0.9800
C22 H22B 0.9800
C22 H22C 0.9800
C23 H23A 0.9800
C23 H23B 0.9800
C23 H23C 0.9800
C24 H24A 0.9800
C24 H24B 0.9800
C24 H24C 0.9800
C25 H25A 0.9800
C25 H25B 0.9800
C25 H25C 0.9800
C26 H26A 0.9800
C26 H26B 0.9800
C26 H26C 0.9800
C27 C28 1.393(4)
C27 C32 1.400(4)
C28 C29 1.398(4)
C28 H28 0.9500
C29 C30 1.384(3)
C29 H29 0.9500
C30 O1 1.374(3)
C30 C31 1.396(4)
C31 C32 1.381(4)
C31 H31 0.9500
C32 H32 0.9500
C33 O1 1.431(3)
C33 C34 1.504(3)
C33 H33A 0.9900
C33 H33B 0.9900
C34 O2 1.446(3)
C34 H34A 0.9900
C34 H34B 0.9900
C35 C40 1.398(3)
C35 C36 1.400(4)
C35 O2 1.403(3)
C36 C37 1.396(4)
C36 C41 1.517(4)
C37 C38 1.388(4)
C37 H37 0.9500
C38 C39 1.381(4)
C38 H38 0.9500
C39 C40 1.394(4)
C39 H39 0.9500
C40 C62 1.521(4)
C41 C42 1.525(4)
C41 H41A 0.9900
C41 H41B 0.9900
C42 C47 1.399(4)
C42 C43 1.400(4)
C43 O5 1.367(3)
C43 C44 1.406(4)
C44 C45 1.398(3)
C44 C48 1.523(4)
C45 C46 1.393(4)
C45 H45 0.9500
C46 C47 1.389(4)
C46 H46 0.9500
C47 H47 0.9500
C48 C49 1.522(3)
C48 H48A 0.9900
C48 H48B 0.9900
C49 C54 1.391(3)
C49 C50 1.396(3)
C50 C51 1.393(3)
C50 O3 1.402(3)
C51 C52 1.397(3)
C51 C55 1.533(4)
C52 C53 1.387(4)
C52 H52 0.9500
C53 C54 1.387(4)
C53 H53 0.9500
C54 H54 0.9500
C55 C56 1.513(4)
C55 H55A 0.9900
C55 H55B 0.9900
C56 C57 1.398(4)
C56 C61 1.405(4)
C57 O6 1.368(3)
C57 C58 1.406(4)
C58 C59 1.396(4)
C58 C62 1.517(4)
C59 C60 1.383(4)
C59 H59 0.9500
C60 C61 1.385(4)
C60 H60 0.9500
C61 H61 0.9500
C62 H62A 0.9900
C62 H62B 0.9900
C63 O3 1.450(3)
C63 C64 1.511(3)
C63 H63A 0.9900
C63 H63B 0.9900
C64 O4 1.430(3)
C64 H64A 0.9900
C64 H64B 0.9900
C65 O4 1.376(3)
C65 C70 1.392(4)
C65 C66 1.394(3)
C66 C67 1.393(3)
C66 H66 0.9500
C67 C68 1.384(4)
C67 H67 0.9500
C68 C69 1.395(3)
C69 C70 1.393(3)
C69 H69 0.9500
C70 H70 0.9500
C71 C72 1.509(4)
C71 N5 1.530(3)
C71 H71A 0.9900
C71 H71B 0.9900
C72 H72A 0.9800
C72 H72B 0.9800
C72 H72C 0.9800
C73 C74 1.510(4)
C73 N5 1.522(3)
C73 H73A 0.9900
C73 H73B 0.9900
C74 H74A 0.9800
C74 H74B 0.9800
C74 H74C 0.9800
C75 C76 1.514(4)
C75 N5 1.526(3)
C75 H75A 0.9900
C75 H75B 0.9900
C76 H76A 0.9800
C76 H76B 0.9800
C76 H76C 0.9800
C77 C78 1.504(4)
C77 N5 1.522(4)
C77 H77A 0.9900
C77 H77B 0.9900
C78 H78A 0.9800
C78 H78B 0.9800
C78 H78C 0.9800
N1 H1N 0.8800
N2 H2N 0.8800
N3 H3N 0.8800
N4 H4N 0.8800
O6 H6 0.8400
O5 H5 0.8400
Cl1 C1A 1.762(5)
Cl2 C1A 1.764(4)
C1A H1A1 0.9900
C1A H1A2 0.9900
Cl1A C1B 1.765(6)
Cl2A C1B 1.745(6)
C1B H1B1 0.9900
C1B H1B2 0.9900
Cl1C C1C 1.752(6)
C1C H1C1 0.9900
C1C H1C2 0.9900

loop_
_geom_hbond_atom_site_label_D
_geom_hbond_atom_site_label_H
_geom_hbond_atom_site_label_A
_geom_hbond_distance_DH
_geom_hbond_distance_HA
_geom_hbond_distance_DA
_geom_hbond_angle_DHA
N1 H1N F1 0.88 1.85 2.715(2) 168
N2 H2N F1 0.88 1.84 2.714(2) 174
N3 H3N F1 0.88 1.84 2.704(2) 166
N4 H4N F1 0.88 1.84 2.710(2) 169
O5 H5 O3 0.84 2.27 2.995(2) 144
O6 H6 O2 0.84 2.04 2.862(2) 164

loop_
_geom_torsion_atom_site_label_1
_geom_torsion_atom_site_label_2
_geom_torsion_atom_site_label_3
_geom_torsion_atom_site_label_4
_geom_torsion
N1 C1 C2 C3 0.7(3)
C20 C1 C2 C3 -172.1(2)
C1 C2 C3 C4 -0.2(3)
C2 C3 C4 N1 -0.4(3)
C2 C3 C4 C5 -179.9(2)
N1 C4 C5 C6 -71.0(3)
C3 C4 C5 C6 108.5(3)
N1 C4 C5 C27 52.0(3)
C3 C4 C5 C27 -128.5(3)
N1 C4 C5 C21 170.0(2)
C3 C4 C5 C21 -10.5(4)
C4 C5 C6 C7 -114.3(3)
C27 C5 C6 C7 122.4(3)
C21 C5 C6 C7 4.8(4)
C4 C5 C6 N2 69.9(3)
C27 C5 C6 N2 -53.4(3)
C21 C5 C6 N2 -171.0(2)
N2 C6 C7 C8 0.4(3)
C5 C6 C7 C8 -175.9(3)
C6 C7 C8 C9 0.1(3)
C7 C8 C9 N2 -0.5(3)
C7 C8 C9 C10 170.0(3)
C8 C9 C10 C11 126.9(3)
N2 C9 C10 C11 -63.9(3)
C8 C9 C10 C22 5.3(4)
N2 C9 C10 C22 174.5(2)
C8 C9 C10 C23 -112.8(3)
N2 C9 C10 C23 56.4(3)
C9 C10 C11 C12 -121.6(3)
C22 C10 C11 C12 -0.4(4)
C23 C10 C11 C12 117.6(3)
C9 C10 C11 N3 67.8(3)
C22 C10 C11 N3 -171.0(2)
C23 C10 C11 N3 -53.0(3)
N3 C11 C12 C13 0.5(3)
C10 C11 C12 C13 -171.2(2)
C11 C12 C13 C14 -0.1(3)
C12 C13 C14 N3 -0.4(3)
C12 C13 C14 C15 178.4(2)
C13 C14 C15 C16 109.2(3)
N3 C14 C15 C16 -72.1(3)
C13 C14 C15 C24 -9.9(4)
N3 C14 C15 C24 168.7(2)
C13 C14 C15 C68 -127.6(3)
N3 C14 C15 C68 51.0(3)
C14 C15 C16 C17 -109.2(3)
C24 C15 C16 C17 9.9(4)
C68 C15 C16 C17 127.8(3)
C14 C15 C16 N4 69.6(3)
C24 C15 C16 N4 -171.2(2)
C68 C15 C16 N4 -53.4(3)
N4 C16 C17 C18 0.6(3)
C15 C16 C17 C18 179.5(2)
C16 C17 C18 C19 0.1(3)
C17 C18 C19 N4 -0.7(3)
C17 C18 C19 C20 171.4(2)
C2 C1 C20 C19 -124.2(3)
N1 C1 C20 C19 64.0(3)
C2 C1 C20 C25 -2.7(4)
N1 C1 C20 C25 -174.5(2)
C2 C1 C20 C26 114.6(3)
N1 C1 C20 C26 -57.2(3)
C18 C19 C20 C1 124.8(3)
N4 C19 C20 C1 -64.2(3)
C18 C19 C20 C25 3.0(4)
N4 C19 C20 C25 174.1(2)
C18 C19 C20 C26 -113.9(3)
N4 C19 C20 C26 57.2(3)
C6 C5 C27 C28 157.6(2)
C4 C5 C27 C28 34.2(3)
C21 C5 C27 C28 -84.3(3)
C6 C5 C27 C32 -25.7(3)
C4 C5 C27 C32 -149.1(2)
C21 C5 C27 C32 92.4(3)
C32 C27 C28 C29 -0.4(4)
C5 C27 C28 C29 176.4(2)
C27 C28 C29 C30 -0.1(4)
C28 C29 C30 O1 -179.0(2)
C28 C29 C30 C31 0.6(4)
O1 C30 C31 C32 179.2(2)
C29 C30 C31 C32 -0.5(4)
C30 C31 C32 C27 0.0(4)
C28 C27 C32 C31 0.5(4)
C5 C27 C32 C31 -176.3(2)
O1 C33 C34 O2 74.2(3)
C40 C35 C36 C37 6.2(4)
O2 C35 C36 C37 -174.4(2)
C40 C35 C36 C41 -171.4(2)
O2 C35 C36 C41 8.1(3)
C35 C36 C37 C38 -3.1(4)
C41 C36 C37 C38 174.5(3)
C36 C37 C38 C39 -1.5(4)
C37 C38 C39 C40 3.4(4)
C38 C39 C40 C35 -0.5(4)
C38 C39 C40 C62 -178.1(3)
C36 C35 C40 C39 -4.4(4)
O2 C35 C40 C39 176.1(2)
C36 C35 C40 C62 173.2(2)
O2 C35 C40 C62 -6.3(4)
C37 C36 C41 C42 -73.7(3)
C35 C36 C41 C42 103.7(3)
C36 C41 C42 C47 103.2(3)
C36 C41 C42 C43 -78.0(3)
C47 C42 C43 O5 -179.1(2)
C41 C42 C43 O5 2.1(3)
C47 C42 C43 C44 1.1(4)
C41 C42 C43 C44 -177.7(2)
O5 C43 C44 C45 179.0(2)
C42 C43 C44 C45 -1.2(4)
O5 C43 C44 C48 -0.4(3)
C42 C43 C44 C48 179.4(2)
C43 C44 C45 C46 0.3(4)
C48 C44 C45 C46 179.8(2)
C44 C45 C46 C47 0.5(4)
C45 C46 C47 C42 -0.6(4)
C43 C42 C47 C46 -0.2(4)
C41 C42 C47 C46 178.6(2)
C45 C44 C48 C49 -107.1(3)
C43 C44 C48 C49 72.3(3)
C44 C48 C49 C54 68.0(3)
C44 C48 C49 C50 -107.6(3)
C54 C49 C50 C51 -4.8(4)
C48 C49 C50 C51 170.9(2)
C54 C49 C50 O3 176.5(2)
C48 C49 C50 O3 -7.8(3)
C49 C50 C51 C52 4.3(4)
O3 C50 C51 C52 -177.1(2)
C49 C50 C51 C55 -170.2(2)
O3 C50 C51 C55 8.4(4)
C50 C51 C52 C53 -0.4(4)
C55 C51 C52 C53 174.2(2)
C51 C52 C53 C54 -2.7(4)
C52 C53 C54 C49 2.1(4)
C50 C49 C54 C53 1.6(4)
C48 C49 C54 C53 -174.3(2)
C50 C51 C55 C56 111.1(3)
C52 C51 C55 C56 -63.3(3)
C51 C55 C56 C57 -74.7(3)
C51 C55 C56 C61 104.1(3)
C61 C56 C57 O6 177.2(2)
C55 C56 C57 O6 -4.0(3)
C61 C56 C57 C58 -0.3(4)
C55 C56 C57 C58 178.6(2)
O6 C57 C58 C59 -177.7(2)
C56 C57 C58 C59 -0.3(4)
O6 C57 C58 C62 0.0(4)
C56 C57 C58 C62 177.4(2)
C57 C58 C59 C60 1.1(4)
C62 C58 C59 C60 -176.6(3)
C58 C59 C60 C61 -1.2(4)
C59 C60 C61 C56 0.5(4)
C57 C56 C61 C60 0.2(4)
C55 C56 C61 C60 -178.7(2)
C59 C58 C62 C40 -106.9(3)
C57 C58 C62 C40 75.4(3)
C39 C40 C62 C58 76.2(3)
C35 C40 C62 C58 -101.3(3)
O3 C63 C64 O4 -76.7(2)
O4 C65 C66 C67 -178.6(2)
C70 C65 C66 C67 1.0(4)
C65 C66 C67 C68 0.4(4)
C66 C67 C68 C69 -1.7(4)
C66 C67 C68 C15 -178.9(2)
C14 C15 C68 C67 -150.4(2)
C16 C15 C68 C67 -27.6(3)
C24 C15 C68 C67 91.0(3)
C14 C15 C68 C69 32.4(3)
C16 C15 C68 C69 155.2(2)
C24 C15 C68 C69 -86.1(3)
C67 C68 C69 C70 1.6(4)
C15 C68 C69 C70 178.9(2)
O4 C65 C70 C69 178.6(2)
C66 C65 C70 C69 -1.0(4)
C68 C69 C70 C65 -0.3(4)
C3 C4 N1 C1 0.8(3)
C5 C4 N1 C1 -179.6(2)
C2 C1 N1 C4 -0.9(3)
C20 C1 N1 C4 172.6(2)
C7 C6 N2 C9 -0.7(3)
C5 C6 N2 C9 176.1(2)
C8 C9 N2 C6 0.8(3)
C10 C9 N2 C6 -170.8(2)
C13 C14 N3 C11 0.8(3)
C15 C14 N3 C11 -178.2(2)
C12 C11 N3 C14 -0.8(3)
C10 C11 N3 C14 171.8(2)
C17 C16 N4 C19 -1.1(3)
C15 C16 N4 C19 179.8(2)
C18 C19 N4 C16 1.1(3)
C20 C19 N4 C16 -171.8(2)
C78 C77 N5 C73 54.9(3)
C78 C77 N5 C75 -63.2(3)
C78 C77 N5 C71 175.3(2)
C74 C73 N5 C77 57.9(3)
C74 C73 N5 C75 179.1(3)
C74 C73 N5 C71 -60.0(3)
C76 C75 N5 C77 -57.5(3)
C76 C75 N5 C73 -178.7(2)
C76 C75 N5 C71 61.0(3)
C72 C71 N5 C77 -174.2(2)
C72 C71 N5 C73 -53.2(3)
C72 C71 N5 C75 64.3(3)
C70 C65 O4 C64 179.1(2)
C66 C65 O4 C64 -1.3(3)
C63 C64 O4 C65 -172.5(2)
C29 C30 O1 C33 -2.0(4)
C31 C30 O1 C33 178.3(2)
C34 C33 O1 C30 166.6(2)
C40 C35 O2 C34 -85.0(3)
C36 C35 O2 C34 95.5(3)
C33 C34 O2 C35 -159.3(2)
C51 C50 O3 C63 83.1(3)
C49 C50 O3 C63 -98.2(2)
C64 C63 O3 C50 161.6(2)

loop_
_platon_squeeze_void_nr
_platon_squeeze_void_average_x
_platon_squeeze_void_average_y
_platon_squeeze_void_average_z
_platon_squeeze_void_volume
_platon_squeeze_void_count_electrons
_platon_squeeze_void_content
1 -0.025 0.000 0.500 371 63 ' '
2 -0.041 0.500 0.000 371 63 ' '
3 0.022 0.553 0.336 10 1 ' '
4 0.478 0.053 0.164 10 1 ' '
5 0.522 0.947 0.836 10 1 ' '
6 0.978 0.447 0.664 10 1 ' '
